data_7049969
loop_
_publ_author_name
'Veenboer, Richard M. P.'
'Azofra, Luis Miguel'
'Gasperini, Danila'
'Collado, Alba'
'Cordes, David B.'
'Slawin, Alexandra M. Z.'
'Cavallo, Luigi'
'Nolan, Steven P.'

_publ_section_title
;
 Regression analysis of properties of [Au(IPr)(CHR<sub>2</sub>)]
 complexes.
;
_journal_issue 22
_journal_name_full 'Dalton transactions (Cambridge, England : 2003)'
_journal_page_first 7693
_journal_page_last 7703
_journal_paper_doi 10.1039/c9dt00841a
_journal_volume 48
_journal_year 2019
_chemical_absolute_configuration ad
_chemical_formula_moiety 'C35 H42 Au N3'
_chemical_formula_sum 'C35 H42 Au N3'
_chemical_formula_weight 701.70
_space_group_crystal_system monoclinic
_space_group_IT_number 4
_space_group_name_Hall 'P 2yb'
_space_group_name_H-M_alt 'P 1 21 1'
_symmetry_space_group_name_Hall 'P 2yb'
_symmetry_space_group_name_H-M 'P 1 21 1'
_atom_sites_solution_hydrogens geom
_atom_sites_solution_primary direct
_atom_sites_solution_secondary difmap
_audit_creation_date 2016-09-15
_audit_creation_method 'by CrystalStructure 4.2'
_audit_update_record
;
2017-12-14 deposited with the CCDC.    2019-04-29 downloaded from the CCDC.
;
_cell_angle_alpha 90.0000
_cell_angle_beta 107.126(3)
_cell_angle_gamma 90.0000
_cell_formula_units_Z 2
_cell_length_a 9.4018(10)
_cell_length_b 17.0518(16)
_cell_length_c 10.6058(12)
_cell_measurement_reflns_used 5530
_cell_measurement_temperature 173
_cell_measurement_theta_max 25.40
_cell_measurement_theta_min 2.30
_cell_volume 1624.9(3)
_computing_cell_refinement 'CrystalClear-SM Expert 2.1 b45'
_computing_data_collection 'CrystalClear-SM Expert 2.1 b45 (Rigaku, 2015)'
_computing_data_reduction 'CrystalClear-SM Expert 2.1 b45'
_computing_molecular_graphics 'CrystalStructure 4.2'
_computing_publication_material 'CrystalStructure 4.2 (Rigaku, 2015)'
_computing_structure_refinement 'SHELXL Version 2014/7 (Sheldrick, 2008)'
_computing_structure_solution 'SIR2011 (Burla, et al., 2012)'
_diffrn_ambient_temperature 173
_diffrn_detector_area_resol_mean 5.814
_diffrn_measured_fraction_theta_full 0.995
_diffrn_measured_fraction_theta_max 0.994
_diffrn_measurement_device_type 'Rigaku XtaLAB P200'
_diffrn_measurement_method \w
_diffrn_radiation_type 'Mo K\a'
_diffrn_radiation_wavelength 0.71075
_diffrn_reflns_av_R_equivalents 0.0351
_diffrn_reflns_Laue_measured_fraction_full 0.995
_diffrn_reflns_Laue_measured_fraction_max 0.994
_diffrn_reflns_limit_h_max 11
_diffrn_reflns_limit_h_min -11
_diffrn_reflns_limit_k_max 20
_diffrn_reflns_limit_k_min -20
_diffrn_reflns_limit_l_max 12
_diffrn_reflns_limit_l_min -12
_diffrn_reflns_number 20048
_diffrn_reflns_point_group_measured_fraction_full 0.982
_diffrn_reflns_point_group_measured_fraction_max 0.979
_diffrn_reflns_theta_full 25.242
_diffrn_reflns_theta_max 25.402
_diffrn_reflns_theta_min 2.267
_diffrn_standards_number 0
_exptl_absorpt_coefficient_mu 4.568
_exptl_absorpt_correction_T_max 0.913
_exptl_absorpt_correction_T_min 0.664
_exptl_absorpt_correction_type multi-scan
_exptl_absorpt_process_details 'REQAB (Rigaku, 1998)'
_exptl_crystal_colour colorless
_exptl_crystal_density_diffrn 1.434
_exptl_crystal_density_method 'not measured'
_exptl_crystal_description prism
_exptl_crystal_F_000 704.00
_exptl_crystal_recrystallization_method 'Re-crystallisation from solvent: Acetone/pentane'
_exptl_crystal_size_max 0.210
_exptl_crystal_size_mid 0.030
_exptl_crystal_size_min 0.020
_refine_diff_density_max 1.38
_refine_diff_density_min -0.50
_refine_ls_abs_structure_details
;
 Flack x determined using 2400 quotients [(I+)-(I-)]/[(I+)+(I-)]
 (Parsons, Flack and Wagner, Acta Cryst. B69 (2013) 249-259).
;
_refine_ls_abs_structure_Flack -0.014(5)
_refine_ls_extinction_method none
_refine_ls_goodness_of_fit_ref 0.918
_refine_ls_hydrogen_treatment constr
_refine_ls_number_parameters 360
_refine_ls_number_reflns 5874
_refine_ls_number_restraints 1
_refine_ls_R_factor_all 0.0230
_refine_ls_R_factor_gt 0.0194
_refine_ls_shift/su_max 0.000
_refine_ls_structure_factor_coef Fsqd
_refine_ls_weighting_details 'w = 1/[\s^2^(Fo^2^)]'
_refine_ls_weighting_scheme calc
_refine_ls_wR_factor_gt 0.0368
_refine_ls_wR_factor_ref 0.0374
_reflns_Friedel_coverage 0.900
_reflns_Friedel_fraction_full 0.967
_reflns_Friedel_fraction_max 0.962
_reflns_number_gt 5382
_reflns_number_total 5874
_reflns_threshold_expression F^2^>2.0\s(F^2^)
_cod_data_source_file c9dt00841a2.cif
_cod_data_source_block 10
_cod_depositor_comments 'Adding full bibliography for 7049964--7049969.cif.'
_cod_database_code 7049969

loop_
_space_group_symop_id
_space_group_symop_operation_xyz
1 +X,+Y,+Z
2 -X,1/2+Y,-Z

loop_
_atom_site_label
_atom_site_type_symbol
_atom_site_fract_x
_atom_site_fract_y
_atom_site_fract_z
_atom_site_U_iso_or_equiv
_atom_site_adp_type
_atom_site_occupancy
_atom_site_site_symmetry_order
_atom_site_calc_flag
_atom_site_refinement_flags_posn
_atom_site_refinement_flags_adp
Au1 Au 0.81253(2) 0.75703(2) 0.77686(2) 0.02837(6) Uani 1 1 d . .
N2 N 1.0904(4) 0.6599(2) 0.8894(4) 0.0248(9) Uani 1 1 d . .
N5 N 0.8959(4) 0.5892(2) 0.8673(4) 0.0239(9) Uani 1 1 d . .
N31 N 0.6743(8) 0.9561(4) 0.8650(8) 0.063(2) Uani 1 1 d . .
C1 C 0.9402(6) 0.6625(3) 0.8488(5) 0.0236(11) Uani 1 1 d . .
C3 C 1.1392(6) 0.5857(3) 0.9356(5) 0.0283(11) Uani 1 1 d . .
H3 H 1.2397 0.5692 0.9706 0.034 Uiso 1 1 calc R U
C4 C 1.0183(5) 0.5420(3) 0.9215(5) 0.0268(11) Uani 1 1 d . .
H4 H 1.0164 0.4882 0.9444 0.032 Uiso 1 1 calc R U
C6 C 1.1872(5) 0.7270(3) 0.8969(5) 0.0301(12) Uani 1 1 d . .
C7 C 1.2206(6) 0.7727(4) 1.0112(5) 0.0356(18) Uani 1 1 d . .
C8 C 1.3111(7) 0.8371(4) 1.0172(7) 0.0540(17) Uani 1 1 d . .
H8 H 1.3364 0.8693 1.0937 0.065 Uiso 1 1 calc R U
C9 C 1.3651(8) 0.8550(4) 0.9135(8) 0.062(2) Uani 1 1 d . .
H9 H 1.4276 0.8995 0.9191 0.074 Uiso 1 1 calc R U
C10 C 1.3298(8) 0.8095(4) 0.8023(7) 0.0535(18) Uani 1 1 d . .
H10 H 1.3676 0.8235 0.7315 0.064 Uiso 1 1 calc R U
C11 C 1.2397(6) 0.7432(4) 0.7899(5) 0.0327(17) Uani 1 1 d . .
C12 C 1.1633(6) 0.7514(8) 1.1272(5) 0.0440(14) Uani 1 1 d . .
H12 H 1.1017 0.7027 1.1040 0.053 Uiso 1 1 calc R U
C13 C 1.2935(9) 0.7346(6) 1.2497(7) 0.080(4) Uani 1 1 d . .
H13A H 1.3566 0.7813 1.2726 0.096 Uiso 1 1 calc R U
H13B H 1.3522 0.6908 1.2316 0.096 Uiso 1 1 calc R U
H13C H 1.2554 0.7208 1.3234 0.096 Uiso 1 1 calc R U
C14 C 1.0651(8) 0.8168(4) 1.1543(7) 0.0610(18) Uani 1 1 d . .
H14A H 0.9793 0.8247 1.0762 0.073 Uiso 1 1 calc R U
H14B H 1.1228 0.8655 1.1745 0.073 Uiso 1 1 calc R U
H14C H 1.0302 0.8023 1.2295 0.073 Uiso 1 1 calc R U
C15 C 1.2036(7) 0.6934(3) 0.6666(5) 0.0382(13) Uani 1 1 d . .
H15 H 1.1733 0.6405 0.6902 0.046 Uiso 1 1 calc R U
C16 C 1.3355(7) 0.6819(4) 0.6150(6) 0.0468(15) Uani 1 1 d . .
H16A H 1.3128 0.6408 0.5473 0.056 Uiso 1 1 calc R U
H16B H 1.4223 0.6663 0.6876 0.056 Uiso 1 1 calc R U
H16C H 1.3570 0.7311 0.5764 0.056 Uiso 1 1 calc R U
C17 C 1.0718(7) 0.7274(4) 0.5611(6) 0.060(2) Uani 1 1 d . .
H17A H 0.9854 0.7301 0.5948 0.072 Uiso 1 1 calc R U
H17B H 1.0483 0.6939 0.4827 0.072 Uiso 1 1 calc R U
H17C H 1.0966 0.7803 0.5379 0.072 Uiso 1 1 calc R U
C18 C 0.7438(6) 0.5646(3) 0.8485(6) 0.0255(12) Uani 1 1 d . .
C19 C 0.6855(6) 0.5739(3) 0.9543(6) 0.0298(12) Uani 1 1 d . .
C20 C 0.5431(6) 0.5454(3) 0.9379(5) 0.0324(12) Uani 1 1 d . .
H20 H 0.4995 0.5509 1.0076 0.039 Uiso 1 1 calc R U
C21 C 0.4642(6) 0.5094(3) 0.8235(6) 0.0366(13) Uani 1 1 d . .
H21 H 0.3681 0.4888 0.8157 0.044 Uiso 1 1 calc R U
C22 C 0.5237(6) 0.5028(3) 0.7188(5) 0.0357(13) Uani 1 1 d . .
H22 H 0.4664 0.4789 0.6390 0.043 Uiso 1 1 calc R U
C23 C 0.6647(5) 0.5303(3) 0.7286(5) 0.0286(11) Uani 1 1 d . .
C24 C 0.7695(7) 0.6145(4) 1.0813(5) 0.0441(15) Uani 1 1 d . .
H24 H 0.8654 0.6344 1.0706 0.053 Uiso 1 1 calc R U
C25 C 0.8068(11) 0.5561(6) 1.1954(7) 0.088(3) Uani 1 1 d . .
H25A H 0.7148 0.5391 1.2128 0.106 Uiso 1 1 calc R U
H25B H 0.8722 0.5812 1.2745 0.106 Uiso 1 1 calc R U
H25C H 0.8574 0.5105 1.1722 0.106 Uiso 1 1 calc R U
C26 C 0.6865(11) 0.6829(5) 1.1121(10) 0.095(3) Uani 1 1 d . .
H26A H 0.5937 0.6646 1.1266 0.114 Uiso 1 1 calc R U
H26B H 0.6635 0.7199 1.0381 0.114 Uiso 1 1 calc R U
H26C H 0.7477 0.7091 1.1919 0.114 Uiso 1 1 calc R U
C27 C 0.7272(6) 0.5273(3) 0.6106(5) 0.0360(13) Uani 1 1 d . .
H27 H 0.8377 0.5331 0.6447 0.043 Uiso 1 1 calc R U
C28 C 0.6932(7) 0.4503(4) 0.5341(6) 0.0486(16) Uani 1 1 d . .
H28A H 0.7425 0.4501 0.4645 0.058 Uiso 1 1 calc R U
H28B H 0.5855 0.4451 0.4944 0.058 Uiso 1 1 calc R U
H28C H 0.7300 0.4063 0.5943 0.058 Uiso 1 1 calc R U
C29 C 0.6662(10) 0.5961(4) 0.5187(7) 0.062(2) Uani 1 1 d . .
H29A H 0.6891 0.6453 0.5683 0.074 Uiso 1 1 calc R U
H29B H 0.5580 0.5907 0.4818 0.074 Uiso 1 1 calc R U
H29C H 0.7121 0.5965 0.4469 0.074 Uiso 1 1 calc R U
C30 C 0.6847(6) 0.8533(3) 0.6883(5) 0.0332(13) Uani 1 1 d . .
H30 H 0.5812 0.8346 0.6443 0.040 Uiso 1 1 calc R U
C31 C 0.6778(7) 0.9121(4) 0.7863(7) 0.0400(14) Uani 1 1 d . .
C32 C 0.7492(6) 0.8842(3) 0.5825(6) 0.0331(13) Uani 1 1 d . .
C33 C 0.8396(7) 0.9495(4) 0.5994(6) 0.0459(15) Uani 1 1 d . .
H33 H 0.8602 0.9789 0.6789 0.055 Uiso 1 1 calc R U
C34 C 0.9006(7) 0.9726(4) 0.5010(7) 0.0570(18) Uani 1 1 d . .
H34 H 0.9621 1.0179 0.5139 0.068 Uiso 1 1 calc R U
C35 C 0.8738(7) 0.9315(4) 0.3865(7) 0.0533(17) Uani 1 1 d . .
H35 H 0.9181 0.9472 0.3207 0.064 Uiso 1 1 calc R U
C36 C 0.7827(7) 0.8675(4) 0.3669(6) 0.0510(17) Uani 1 1 d . .
H36 H 0.7623 0.8390 0.2866 0.061 Uiso 1 1 calc R U
C37 C 0.7201(7) 0.8438(3) 0.4632(6) 0.0441(14) Uani 1 1 d . .
H37 H 0.6563 0.7994 0.4480 0.053 Uiso 1 1 calc R U

loop_
_atom_site_aniso_label
_atom_site_aniso_U_11
_atom_site_aniso_U_22
_atom_site_aniso_U_33
_atom_site_aniso_U_23
_atom_site_aniso_U_13
_atom_site_aniso_U_12
Au1 0.02593(9) 0.02820(9) 0.03226(9) 0.0042(2) 0.01054(6) 0.0030(2)
N2 0.022(2) 0.027(2) 0.028(2) 0.0010(18) 0.0105(18) 0.0004(18)
N5 0.021(2) 0.026(2) 0.026(2) 0.0032(17) 0.0084(18) 0.0023(18)
N31 0.065(5) 0.053(4) 0.090(5) -0.027(4) 0.050(4) -0.020(3)
C1 0.024(3) 0.025(3) 0.025(3) 0.004(2) 0.013(2) 0.002(2)
C3 0.022(3) 0.033(3) 0.030(3) 0.001(2) 0.007(2) 0.005(2)
C4 0.030(3) 0.021(2) 0.032(3) 0.001(2) 0.012(2) 0.003(2)
C6 0.021(2) 0.032(3) 0.040(3) 0.003(2) 0.015(2) -0.003(2)
C7 0.038(3) 0.031(5) 0.039(3) -0.007(3) 0.014(2) -0.004(3)
C8 0.054(4) 0.050(4) 0.066(4) -0.024(3) 0.031(4) -0.022(3)
C9 0.067(5) 0.048(4) 0.085(5) -0.022(4) 0.047(4) -0.031(4)
C10 0.068(5) 0.040(4) 0.071(5) -0.003(3) 0.049(4) -0.012(3)
C11 0.034(2) 0.028(5) 0.041(3) 0.001(3) 0.020(2) -0.002(3)
C12 0.055(3) 0.046(4) 0.035(2) -0.007(5) 0.020(2) -0.004(5)
C13 0.084(5) 0.109(11) 0.049(4) 0.003(4) 0.022(4) 0.013(5)
C14 0.062(4) 0.072(5) 0.060(4) -0.012(4) 0.035(4) -0.005(4)
C15 0.050(4) 0.037(3) 0.034(3) 0.002(3) 0.021(3) -0.003(3)
C16 0.053(4) 0.047(4) 0.045(4) 0.006(3) 0.022(3) 0.011(3)
C17 0.051(4) 0.085(6) 0.045(4) -0.007(3) 0.017(3) 0.008(3)
C18 0.020(3) 0.027(3) 0.031(3) 0.006(2) 0.009(3) 0.000(3)
C19 0.028(3) 0.034(3) 0.029(3) 0.003(2) 0.011(3) 0.001(2)
C20 0.028(3) 0.041(3) 0.033(3) 0.003(2) 0.015(2) 0.000(2)
C21 0.023(3) 0.041(3) 0.048(3) 0.002(3) 0.014(3) -0.005(2)
C22 0.032(3) 0.042(3) 0.032(3) -0.005(2) 0.008(3) -0.006(3)
C23 0.028(3) 0.030(3) 0.027(3) 0.004(2) 0.008(2) 0.002(2)
C24 0.038(3) 0.067(4) 0.032(3) -0.012(3) 0.017(3) -0.013(3)
C25 0.106(7) 0.111(7) 0.032(4) -0.006(4) -0.005(4) 0.004(6)
C26 0.108(7) 0.076(6) 0.093(7) -0.051(5) 0.016(6) 0.004(5)
C27 0.036(3) 0.046(3) 0.029(3) -0.005(3) 0.014(3) -0.003(3)
C28 0.057(4) 0.048(4) 0.044(4) -0.011(3) 0.019(3) -0.002(3)
C29 0.102(6) 0.053(4) 0.044(4) 0.004(3) 0.042(4) 0.004(4)
C30 0.025(3) 0.032(3) 0.041(3) 0.001(2) 0.007(3) 0.003(2)
C31 0.032(3) 0.038(4) 0.054(4) -0.001(3) 0.019(3) 0.000(3)
C32 0.028(3) 0.029(3) 0.040(3) 0.010(3) 0.008(3) 0.008(2)
C33 0.041(4) 0.052(4) 0.043(4) 0.002(3) 0.010(3) -0.006(3)
C34 0.047(4) 0.066(5) 0.059(4) 0.013(4) 0.019(3) -0.013(3)
C35 0.047(4) 0.071(5) 0.047(4) 0.015(4) 0.021(3) 0.010(4)
C36 0.058(4) 0.056(4) 0.042(4) 0.007(3) 0.018(3) 0.021(4)
C37 0.043(3) 0.036(3) 0.050(4) 0.000(3) 0.010(3) 0.007(3)

loop_
_atom_type_symbol
_atom_type_description
_atom_type_scat_dispersion_real
_atom_type_scat_dispersion_imag
_atom_type_scat_source
C C 0.0033 0.0016
;
International Tables for Crystallography
(Vol. C, Tables 4.2.6.8 and 6.1.1.4)
;
H H 0.0000 0.0000
;
International Tables for Crystallography
(Vol. C, Table 6.1.1.4)
;
N N 0.0061 0.0033
;
International Tables for Crystallography
(Vol. C, Tables 4.2.6.8 and 6.1.1.4)
;
Au Au -2.0133 8.8022
;
International Tables for Crystallography
(Vol. C, Tables 4.2.6.8 and 6.1.1.4)
;

loop_
_geom_angle_atom_site_label_1
_geom_angle_atom_site_label_2
_geom_angle_atom_site_label_3
_geom_angle
C1 Au1 C30 175.4(2)
C1 N2 C3 110.4(4)
C1 N2 C6 124.9(4)
C3 N2 C6 124.3(4)
C1 N5 C4 110.1(4)
C1 N5 C18 125.8(4)
C4 N5 C18 123.7(4)
N5 C1 N2 105.2(4)
N5 C1 Au1 128.2(4)
N2 C1 Au1 126.6(3)
C4 C3 N2 106.8(4)
C4 C3 H3 126.6
N2 C3 H3 126.6
C3 C4 N5 107.4(4)
C3 C4 H4 126.3
N5 C4 H4 126.3
C11 C6 C7 123.6(5)
C11 C6 N2 118.7(5)
C7 C6 N2 117.7(4)
C8 C7 C6 117.5(5)
C8 C7 C12 120.8(6)
C6 C7 C12 121.7(6)
C9 C8 C7 120.5(6)
C9 C8 H8 119.7
C7 C8 H8 119.7
C10 C9 C8 120.7(6)
C10 C9 H9 119.6
C8 C9 H9 119.6
C9 C10 C11 121.7(6)
C9 C10 H10 119.1
C11 C10 H10 119.1
C6 C11 C10 115.8(5)
C6 C11 C15 123.4(5)
C10 C11 C15 120.8(5)
C7 C12 C13 110.2(5)
C7 C12 C14 110.7(8)
C13 C12 C14 110.8(6)
C7 C12 H12 108.4
C13 C12 H12 108.4
C14 C12 H12 108.4
C12 C13 H13A 109.5
C12 C13 H13B 109.5
H13A C13 H13B 109.5
C12 C13 H13C 109.5
H13A C13 H13C 109.5
H13B C13 H13C 109.5
C12 C14 H14A 109.5
C12 C14 H14B 109.5
H14A C14 H14B 109.5
C12 C14 H14C 109.5
H14A C14 H14C 109.5
H14B C14 H14C 109.5
C16 C15 C11 112.8(5)
C16 C15 C17 111.2(5)
C11 C15 C17 110.4(5)
C16 C15 H15 107.4
C11 C15 H15 107.4
C17 C15 H15 107.4
C15 C16 H16A 109.5
C15 C16 H16B 109.5
H16A C16 H16B 109.5
C15 C16 H16C 109.5
H16A C16 H16C 109.5
H16B C16 H16C 109.5
C15 C17 H17A 109.5
C15 C17 H17B 109.5
H17A C17 H17B 109.5
C15 C17 H17C 109.5
H17A C17 H17C 109.5
H17B C17 H17C 109.5
C19 C18 C23 123.3(5)
C19 C18 N5 117.6(5)
C23 C18 N5 119.1(5)
C20 C19 C18 117.0(5)
C20 C19 C24 120.3(5)
C18 C19 C24 122.8(5)
C21 C20 C19 121.4(5)
C21 C20 H20 119.3
C19 C20 H20 119.3
C20 C21 C22 120.4(5)
C20 C21 H21 119.8
C22 C21 H21 119.8
C23 C22 C21 121.1(5)
C23 C22 H22 119.5
C21 C22 H22 119.5
C22 C23 C18 116.9(5)
C22 C23 C27 121.2(5)
C18 C23 C27 121.9(5)
C26 C24 C19 112.5(6)
C26 C24 C25 110.4(6)
C19 C24 C25 110.1(5)
C26 C24 H24 107.9
C19 C24 H24 107.9
C25 C24 H24 107.9
C24 C25 H25A 109.5
C24 C25 H25B 109.5
H25A C25 H25B 109.5
C24 C25 H25C 109.5
H25A C25 H25C 109.5
H25B C25 H25C 109.5
C24 C26 H26A 109.5
C24 C26 H26B 109.5
H26A C26 H26B 109.5
C24 C26 H26C 109.5
H26A C26 H26C 109.5
H26B C26 H26C 109.5
C29 C27 C28 109.9(5)
C29 C27 C23 109.5(5)
C28 C27 C23 113.1(5)
C29 C27 H27 108.0
C28 C27 H27 108.0
C23 C27 H27 108.0
C27 C28 H28A 109.5
C27 C28 H28B 109.5
H28A C28 H28B 109.5
C27 C28 H28C 109.5
H28A C28 H28C 109.5
H28B C28 H28C 109.5
C27 C29 H29A 109.5
C27 C29 H29B 109.5
H29A C29 H29B 109.5
C27 C29 H29C 109.5
H29A C29 H29C 109.5
H29B C29 H29C 109.5
C31 C30 C32 113.5(5)
C31 C30 Au1 111.1(4)
C32 C30 Au1 107.6(3)
C31 C30 H30 108.1
C32 C30 H30 108.1
Au1 C30 H30 108.1
N31 C31 C30 178.0(8)
C33 C32 C37 117.6(5)
C33 C32 C30 123.3(5)
C37 C32 C30 119.0(5)
C32 C33 C34 120.5(6)
C32 C33 H33 119.8
C34 C33 H33 119.8
C35 C34 C33 121.1(6)
C35 C34 H34 119.5
C33 C34 H34 119.5
C34 C35 C36 119.4(6)
C34 C35 H35 120.3
C36 C35 H35 120.3
C35 C36 C37 120.4(6)
C35 C36 H36 119.8
C37 C36 H36 119.8
C36 C37 C32 121.0(6)
C36 C37 H37 119.5
C32 C37 H37 119.5

loop_
_geom_bond_atom_site_label_1
_geom_bond_atom_site_label_2
_geom_bond_distance
Au1 C1 2.021(5)
Au1 C30 2.087(5)
N2 C1 1.350(7)
N2 C3 1.385(6)
N2 C6 1.449(6)
N5 C1 1.350(6)
N5 C4 1.384(6)
N5 C18 1.446(7)
N31 C31 1.131(9)
C3 C4 1.330(7)
C3 H3 0.9500
C4 H4 0.9500
C6 C11 1.391(7)
C6 C7 1.397(7)
C7 C8 1.380(8)
C7 C12 1.525(8)
C8 C9 1.375(9)
C8 H8 0.9500
C9 C10 1.369(10)
C9 H9 0.9500
C10 C11 1.396(9)
C10 H10 0.9500
C11 C15 1.512(8)
C12 C13 1.527(10)
C12 C14 1.529(12)
C12 H12 1.0000
C13 H13A 0.9800
C13 H13B 0.9800
C13 H13C 0.9800
C14 H14A 0.9800
C14 H14B 0.9800
C14 H14C 0.9800
C15 C16 1.509(8)
C15 C17 1.519(9)
C15 H15 1.0000
C16 H16A 0.9800
C16 H16B 0.9800
C16 H16C 0.9800
C17 H17A 0.9800
C17 H17B 0.9800
C17 H17C 0.9800
C18 C19 1.395(8)
C18 C23 1.398(8)
C19 C20 1.386(8)
C19 C24 1.514(8)
C20 C21 1.367(8)
C20 H20 0.9500
C21 C22 1.387(8)
C21 H21 0.9500
C22 C23 1.382(7)
C22 H22 0.9500
C23 C27 1.531(7)
C24 C26 1.492(10)
C24 C25 1.527(10)
C24 H24 1.0000
C25 H25A 0.9800
C25 H25B 0.9800
C25 H25C 0.9800
C26 H26A 0.9800
C26 H26B 0.9800
C26 H26C 0.9800
C27 C29 1.525(9)
C27 C28 1.527(8)
C27 H27 1.0000
C28 H28A 0.9800
C28 H28B 0.9800
C28 H28C 0.9800
C29 H29A 0.9800
C29 H29B 0.9800
C29 H29C 0.9800
C30 C31 1.459(9)
C30 C32 1.518(8)
C30 H30 1.0000
C32 C33 1.381(8)
C32 C37 1.395(8)
C33 C34 1.387(9)
C33 H33 0.9500
C34 C35 1.360(10)
C34 H34 0.9500
C35 C36 1.366(10)
C35 H35 0.9500
C36 C37 1.380(9)
C36 H36 0.9500
C37 H37 0.9500

loop_
_geom_torsion_atom_site_label_1
_geom_torsion_atom_site_label_2
_geom_torsion_atom_site_label_3
_geom_torsion_atom_site_label_4
_geom_torsion
C4 N5 C1 N2 1.1(5)
C18 N5 C1 N2 174.4(5)
C4 N5 C1 Au1 -178.6(4)
C18 N5 C1 Au1 -5.3(7)
C3 N2 C1 N5 -1.2(5)
C6 N2 C1 N5 -175.2(4)
C3 N2 C1 Au1 178.5(3)
C6 N2 C1 Au1 4.5(7)
C1 N2 C3 C4 0.9(6)
C6 N2 C3 C4 174.9(4)
N2 C3 C4 N5 -0.2(5)
C1 N5 C4 C3 -0.5(6)
C18 N5 C4 C3 -174.1(5)
C1 N2 C6 C11 -93.7(6)
C3 N2 C6 C11 93.1(6)
C1 N2 C6 C7 85.2(6)
C3 N2 C6 C7 -88.0(6)
C11 C6 C7 C8 -0.3(8)
N2 C6 C7 C8 -179.1(5)
C11 C6 C7 C12 -178.6(6)
N2 C6 C7 C12 2.6(8)
C6 C7 C8 C9 0.3(10)
C12 C7 C8 C9 178.6(7)
C7 C8 C9 C10 0.2(12)
C8 C9 C10 C11 -0.7(12)
C7 C6 C11 C10 -0.2(8)
N2 C6 C11 C10 178.7(5)
C7 C6 C11 C15 179.8(5)
N2 C6 C11 C15 -1.3(8)
C9 C10 C11 C6 0.7(10)
C9 C10 C11 C15 -179.3(7)
C8 C7 C12 C13 -60.6(11)
C6 C7 C12 C13 117.7(8)
C8 C7 C12 C14 62.3(7)
C6 C7 C12 C14 -119.4(8)
C6 C11 C15 C16 -139.3(6)
C10 C11 C15 C16 40.7(8)
C6 C11 C15 C17 95.6(7)
C10 C11 C15 C17 -84.4(7)
C1 N5 C18 C19 -86.3(7)
C4 N5 C18 C19 86.2(6)
C1 N5 C18 C23 96.0(6)
C4 N5 C18 C23 -91.5(6)
C23 C18 C19 C20 1.7(9)
N5 C18 C19 C20 -175.9(5)
C23 C18 C19 C24 -177.0(5)
N5 C18 C19 C24 5.4(8)
C18 C19 C20 C21 0.4(8)
C24 C19 C20 C21 179.1(5)
C19 C20 C21 C22 -2.0(8)
C20 C21 C22 C23 1.7(8)
C21 C22 C23 C18 0.2(8)
C21 C22 C23 C27 -176.5(5)
C19 C18 C23 C22 -2.0(8)
N5 C18 C23 C22 175.6(5)
C19 C18 C23 C27 174.7(5)
N5 C18 C23 C27 -7.7(8)
C20 C19 C24 C26 -56.5(8)
C18 C19 C24 C26 122.1(7)
C20 C19 C24 C25 67.1(8)
C18 C19 C24 C25 -114.2(7)
C22 C23 C27 C29 80.6(7)
C18 C23 C27 C29 -96.0(7)
C22 C23 C27 C28 -42.4(7)
C18 C23 C27 C28 141.0(6)
C31 C30 C32 C33 21.9(8)
Au1 C30 C32 C33 -101.5(6)
C31 C30 C32 C37 -160.0(5)
Au1 C30 C32 C37 76.5(6)
C37 C32 C33 C34 -1.1(9)
C30 C32 C33 C34 177.0(6)
C32 C33 C34 C35 -0.4(10)
C33 C34 C35 C36 1.5(10)
C34 C35 C36 C37 -1.0(10)
C35 C36 C37 C32 -0.5(9)
C33 C32 C37 C36 1.5(9)
C30 C32 C37 C36 -176.6(5)
